data_7101812
loop_
_publ_author_name
'Lian, Jian-Jou'
'Liu, Rai-Shung'

_publ_section_title
;
 Gold-catalyzed cyclo-isomerization of 1,6-diyne-4-en-3-ols to form
 naphthyl ketone derivatives.
;
_journal_issue 13
_journal_name_full 'Chemical communications (Cambridge, England)'
_journal_page_first 1337
_journal_page_last 1339
_journal_paper_doi 10.1039/b618291g
_journal_year 2007
_chemical_formula_sum 'C23 H16 O'
_chemical_formula_weight 308.36
_chemical_name_systematic
;
?
;
_space_group_IT_number 2
_symmetry_cell_setting triclinic
_symmetry_space_group_name_Hall '-P 1'
_symmetry_space_group_name_H-M 'P -1'
_atom_sites_solution_hydrogens geom
_atom_sites_solution_primary direct
_atom_sites_solution_secondary difmap
_audit_creation_method SHELXL-97
_cell_angle_alpha 92.763(3)
_cell_angle_beta 116.301(3)
_cell_angle_gamma 91.150(3)
_cell_formula_units_Z 2
_cell_length_a 9.3540(17)
_cell_length_b 9.4771(18)
_cell_length_c 10.2788(19)
_cell_measurement_reflns_used 1994
_cell_measurement_temperature 294(2)
_cell_measurement_theta_max 25
_cell_measurement_theta_min 2.5
_cell_volume 815.1(3)
_computing_cell_refinement 'Bruker SMART'
_computing_data_collection 'Bruker SMART'
_computing_data_reduction 'Bruker SAINT'
_computing_molecular_graphics 'Bruker SHELXTL'
_computing_publication_material 'Bruker SHELXTL'
_computing_structure_refinement 'SHELXL-97 (Sheldrick, 1997)'
_computing_structure_solution 'SHELXS-97 (Sheldrick, 1990)'
_diffrn_ambient_temperature 273(2)
_diffrn_measured_fraction_theta_full 0.994
_diffrn_measured_fraction_theta_max 0.994
_diffrn_measurement_device_type 'CCD area detector'
_diffrn_measurement_method 'phi and omega scans'
_diffrn_radiation_monochromator graphite
_diffrn_radiation_source 'fine-focus sealed tube'
_diffrn_radiation_type MoK\a
_diffrn_radiation_wavelength 0.71073
_diffrn_reflns_av_R_equivalents 0.0395
_diffrn_reflns_av_sigmaI/netI 0.0479
_diffrn_reflns_limit_h_max 12
_diffrn_reflns_limit_h_min -12
_diffrn_reflns_limit_k_max 12
_diffrn_reflns_limit_k_min -12
_diffrn_reflns_limit_l_max 13
_diffrn_reflns_limit_l_min -13
_diffrn_reflns_number 9686
_diffrn_reflns_theta_full 28.34
_diffrn_reflns_theta_max 28.34
_diffrn_reflns_theta_min 2.15
_exptl_absorpt_coefficient_mu 0.075
_exptl_absorpt_correction_T_max 0.94704
_exptl_absorpt_correction_T_min 0.83150
_exptl_absorpt_correction_type empirical
_exptl_crystal_colour yellow
_exptl_crystal_density_diffrn 1.256
_exptl_crystal_density_meas ?
_exptl_crystal_density_method .
_exptl_crystal_description lump
_exptl_crystal_F_000 324
_exptl_crystal_size_max 0.98
_exptl_crystal_size_mid 0.8
_exptl_crystal_size_min 0.09
_refine_diff_density_max 0.149
_refine_diff_density_min -0.134
_refine_diff_density_rms 0.028
_refine_ls_extinction_method none
_refine_ls_goodness_of_fit_ref 0.914
_refine_ls_hydrogen_treatment constr
_refine_ls_matrix_type full
_refine_ls_number_parameters 217
_refine_ls_number_reflns 4060
_refine_ls_number_restraints 0
_refine_ls_restrained_S_all 0.914
_refine_ls_R_factor_all 0.0930
_refine_ls_R_factor_gt 0.0490
_refine_ls_shift/su_max 0.000
_refine_ls_shift/su_mean 0.000
_refine_ls_structure_factor_coef Fsqd
_refine_ls_weighting_details 'calc w=1/[\s^2^(Fo^2^)+(0.0592P)^2^+0.0000P] where P=(Fo^2^+2Fc^2^)/3'
_refine_ls_weighting_scheme calc
_refine_ls_wR_factor_gt 0.1121
_refine_ls_wR_factor_ref 0.1294
_reflns_number_gt 2255
_reflns_number_total 4060
_reflns_threshold_expression >2sigma(I)
_cod_data_source_file b618291g.txt
_cod_data_source_block 06mr53m
_cod_depositor_comments
;
The following automatic conversions were performed:
'_symmetry_cell_setting' value 'Triclinic' changed to 'triclinic'
according to '/home/saulius/struct/CIF-dictionaries/cif_core.dic'
dictionary named 'cif_core.dic' version 2.4.1 from
2010-06-29.

'_exptl_absorpt_correction_type' value 'Empirical' changed to
'empirical' according to
'/home/saulius/struct/CIF-dictionaries/cif_core.dic' dictionary named
'cif_core.dic' version 2.4.1 from 2010-06-29.

Automatic conversion script
Id: cif_fix_enum 1527 2010-12-29 10:47:43Z saulius 

The following automatic conversions were performed:

'_refine_ls_hydrogen_treatment' value 'contr' was replaced with the
value 'constr' as specified in the replacement file
'src/cod-tools/trunk/data/replacement-values/replacement_values.lst'.

Automatic conversion script
Id: cif_fix_values 5376 2017-05-30 11:51:03Z andrius 
;
_cod_original_sg_symbol_H-M P-1
_cod_database_code 7101812

loop_
_symmetry_equiv_pos_as_xyz
'x, y, z'
'-x, -y, -z'

loop_
_atom_site_label
_atom_site_type_symbol
_atom_site_fract_x
_atom_site_fract_y
_atom_site_fract_z
_atom_site_U_iso_or_equiv
_atom_site_adp_type
_atom_site_occupancy
_atom_site_symmetry_multiplicity
_atom_site_calc_flag
O1 O 0.06471(12) 0.90339(12) 0.30666(12) 0.0686(3) Uani 1 1 d
C1 C 0.13914(16) 0.80307(16) 0.29597(15) 0.0509(4) Uani 1 1 d
C2 C 0.19681(16) 0.79995(14) 0.18008(15) 0.0495(4) Uani 1 1 d
C3 C 0.36172(16) 0.83331(15) 0.22268(16) 0.0509(4) Uani 1 1 d
C4 C 0.47457(17) 0.85986(16) 0.37010(17) 0.0586(4) Uani 1 1 d
C5 C 0.63145(18) 0.89417(17) 0.40668(19) 0.0663(5) Uani 1 1 d
C6 C 0.68371(19) 0.90139(17) 0.2982(2) 0.0709(5) Uani 1 1 d
C7 C 0.5786(2) 0.87591(17) 0.1562(2) 0.0673(5) Uani 1 1 d
C8 C 0.41570(18) 0.84368(15) 0.11434(18) 0.0569(4) Uani 1 1 d
C9 C 0.3016(2) 0.82464(16) -0.03394(18) 0.0639(4) Uani 1 1 d
C10 C 0.1461(2) 0.79484(17) -0.07098(17) 0.0630(4) Uani 1 1 d
C11 C 0.08964(17) 0.77959(15) 0.03503(16) 0.0520(4) Uani 1 1 d
C12 C -0.08200(17) 0.73816(16) -0.01660(15) 0.0532(4) Uani 1 1 d
C13 C -0.19875(19) 0.81137(17) -0.12560(17) 0.0661(5) Uani 1 1 d
C14 C -0.3577(2) 0.7658(2) -0.18047(18) 0.0798(6) Uani 1 1 d
C15 C -0.4015(2) 0.6493(2) -0.1301(2) 0.0802(6) Uani 1 1 d
C16 C -0.2875(2) 0.57799(18) -0.0220(2) 0.0738(5) Uani 1 1 d
C17 C -0.12861(17) 0.62171(17) 0.03474(17) 0.0611(4) Uani 1 1 d
C18 C 0.17714(16) 0.68716(16) 0.39633(15) 0.0505(4) Uani 1 1 d
C19 C 0.24763(18) 0.56655(18) 0.37515(17) 0.0619(4) Uani 1 1 d
C20 C 0.2809(2) 0.45985(18) 0.4689(2) 0.0715(5) Uani 1 1 d
C21 C 0.2441(2) 0.4711(2) 0.58389(19) 0.0731(5) Uani 1 1 d
C22 C 0.1743(2) 0.5904(2) 0.60620(17) 0.0706(5) Uani 1 1 d
C23 C 0.14140(17) 0.69872(17) 0.51426(17) 0.0596(4) Uani 1 1 d
H4A H 0.4322 0.8615 0.4518 0.080 Uiso 1 1 d
H9A H 0.3431 0.8336 -0.1126 0.080 Uiso 1 1 d
H19A H 0.2711 0.5614 0.2913 0.080 Uiso 1 1 d
H17A H -0.0425 0.5724 0.1200 0.080 Uiso 1 1 d
H6A H 0.7992 0.9251 0.3254 0.080 Uiso 1 1 d
H5A H 0.7109 0.9090 0.5171 0.080 Uiso 1 1 d
H23A H 0.0863 0.7941 0.5170 0.080 Uiso 1 1 d
H10A H 0.0701 0.7804 -0.1783 0.080 Uiso 1 1 d
H21A H 0.2758 0.3932 0.6574 0.080 Uiso 1 1 d
H22A H 0.1487 0.5920 0.6897 0.080 Uiso 1 1 d
H7A H 0.6141 0.8814 0.0789 0.080 Uiso 1 1 d
H13A H -0.1700 0.9071 -0.1672 0.080 Uiso 1 1 d
H16A H -0.3176 0.4836 0.0079 0.080 Uiso 1 1 d
H14A H -0.4372 0.8176 -0.2615 0.080 Uiso 1 1 d
H15A H -0.5183 0.6043 -0.1758 0.080 Uiso 1 1 d
H20A H 0.3197 0.3662 0.4480 0.080 Uiso 1 1 d

loop_
_atom_site_aniso_label
_atom_site_aniso_U_11
_atom_site_aniso_U_22
_atom_site_aniso_U_33
_atom_site_aniso_U_23
_atom_site_aniso_U_13
_atom_site_aniso_U_12
O1 0.0650(7) 0.0732(8) 0.0758(8) 0.0057(6) 0.0380(6) 0.0180(6)
C1 0.0394(7) 0.0574(9) 0.0535(9) -0.0020(7) 0.0190(7) 0.0015(7)
C2 0.0504(8) 0.0477(8) 0.0538(9) 0.0041(7) 0.0261(7) 0.0052(6)
C3 0.0524(9) 0.0449(8) 0.0595(9) 0.0020(7) 0.0285(8) 0.0034(7)
C4 0.0503(9) 0.0605(10) 0.0641(10) -0.0024(8) 0.0251(8) 0.0020(7)
C5 0.0509(9) 0.0636(11) 0.0795(12) -0.0028(9) 0.0252(9) 0.0016(8)
C6 0.0535(10) 0.0621(11) 0.1038(15) 0.0000(10) 0.0415(11) -0.0010(8)
C7 0.0708(11) 0.0571(10) 0.0912(13) 0.0019(9) 0.0523(11) -0.0011(8)
C8 0.0637(10) 0.0457(9) 0.0709(11) 0.0021(7) 0.0387(9) 0.0004(7)
C9 0.0807(12) 0.0589(10) 0.0661(11) 0.0051(8) 0.0453(10) 0.0005(9)
C10 0.0724(11) 0.0635(10) 0.0541(10) 0.0033(8) 0.0290(9) 0.0028(8)
C11 0.0573(9) 0.0458(8) 0.0530(9) 0.0038(7) 0.0245(8) 0.0051(7)
C12 0.0550(9) 0.0511(9) 0.0493(8) -0.0035(7) 0.0199(7) 0.0049(7)
C13 0.0685(11) 0.0658(11) 0.0544(9) 0.0025(8) 0.0182(9) 0.0153(9)
C14 0.0618(11) 0.0990(15) 0.0585(11) -0.0044(10) 0.0087(9) 0.0248(11)
C15 0.0552(11) 0.0882(14) 0.0806(13) -0.0242(11) 0.0184(10) -0.0024(10)
C16 0.0613(11) 0.0658(11) 0.0870(13) -0.0108(10) 0.0283(10) -0.0046(9)
C17 0.0531(9) 0.0596(10) 0.0637(10) -0.0001(8) 0.0202(8) 0.0004(8)
C18 0.0423(8) 0.0598(10) 0.0472(8) -0.0002(7) 0.0186(7) -0.0031(7)
C19 0.0634(10) 0.0684(11) 0.0580(10) 0.0090(8) 0.0300(8) 0.0093(8)
C20 0.0790(12) 0.0658(11) 0.0686(11) 0.0111(9) 0.0308(10) 0.0120(9)
C21 0.0759(12) 0.0746(12) 0.0572(10) 0.0108(9) 0.0187(9) -0.0031(10)
C22 0.0742(11) 0.0861(13) 0.0512(10) 0.0022(9) 0.0285(9) -0.0099(10)
C23 0.0551(9) 0.0679(11) 0.0540(9) -0.0027(8) 0.0237(8) -0.0057(8)

loop_
_atom_type_symbol
_atom_type_description
_atom_type_scat_dispersion_real
_atom_type_scat_dispersion_imag
_atom_type_scat_source
C C 0.0033 0.0016 'International Tables Vol C Tables 4.2.6.8 and 6.1.1.4'
H H 0.0000 0.0000 'International Tables Vol C Tables 4.2.6.8 and 6.1.1.4'
O O 0.0106 0.0060 'International Tables Vol C Tables 4.2.6.8 and 6.1.1.4'

loop_
_geom_angle_atom_site_label_1
_geom_angle_atom_site_label_2
_geom_angle_atom_site_label_3
_geom_angle
O1 C1 C18 121.40(14)
O1 C1 C2 118.74(14)
C18 C1 C2 119.84(13)
C11 C2 C3 120.74(14)
C11 C2 C1 120.47(13)
C3 C2 C1 118.46(13)
C4 C3 C8 118.08(13)
C4 C3 C2 122.51(14)
C8 C3 C2 119.40(13)
C5 C4 C3 120.85(15)
C5 C4 H4A 120.7
C3 C4 H4A 118.3
C4 C5 C6 120.38(15)
C4 C5 H5A 117.9
C6 C5 H5A 121.6
C7 C6 C5 120.10(14)
C7 C6 H6A 119.6
C5 C6 H6A 120.3
C6 C7 C8 121.09(16)
C6 C7 H7A 120.7
C8 C7 H7A 118.2
C7 C8 C3 119.47(15)
C7 C8 C9 122.16(15)
C3 C8 C9 118.35(14)
C10 C9 C8 120.91(15)
C10 C9 H9A 121.6
C8 C9 H9A 117.5
C9 C10 C11 121.95(14)
C9 C10 H10A 117.7
C11 C10 H10A 120.3
C2 C11 C10 118.61(14)
C2 C11 C12 123.48(14)
C10 C11 C12 117.88(13)
C17 C12 C13 118.91(14)
C17 C12 C11 121.17(13)
C13 C12 C11 119.78(15)
C14 C13 C12 119.44(17)
C14 C13 H13A 118.2
C12 C13 H13A 122.3
C15 C14 C13 120.91(16)
C15 C14 H14A 121.7
C13 C14 H14A 117.3
C14 C15 C16 119.84(16)
C14 C15 H15A 123.7
C16 C15 H15A 116.3
C15 C16 C17 120.28(17)
C15 C16 H16A 120.2
C17 C16 H16A 119.0
C16 C17 C12 120.61(15)
C16 C17 H17A 120.9
C12 C17 H17A 118.4
C19 C18 C23 119.02(15)
C19 C18 C1 121.26(14)
C23 C18 C1 119.72(14)
C20 C19 C18 120.35(16)
C20 C19 H19A 122.5
C18 C19 H19A 117.1
C21 C20 C19 120.40(16)
C21 C20 H20A 118.0
C19 C20 H20A 121.2
C20 C21 C22 119.79(17)
C20 C21 H21A 119.8
C22 C21 H21A 120.3
C23 C22 C21 120.63(16)
C23 C22 H22A 123.1
C21 C22 H22A 116.3
C22 C23 C18 119.81(16)
C22 C23 H23A 128.6
C18 C23 H23A 111.6

loop_
_geom_bond_atom_site_label_1
_geom_bond_atom_site_label_2
_geom_bond_distance
O1 C1 1.2187(16)
C1 C18 1.482(2)
C1 C2 1.509(2)
C2 C11 1.3803(19)
C2 C3 1.4281(19)
C3 C4 1.4174(19)
C3 C8 1.418(2)
C4 C5 1.371(2)
C4 H4A 1.0753
C5 C6 1.406(2)
C5 H5A 1.0456
C6 C7 1.356(2)
C6 H6A 1.0062
C7 C8 1.410(2)
C7 H7A 0.9910
C8 C9 1.421(2)
C9 C10 1.350(2)
C9 H9A 1.0461
C10 C11 1.418(2)
C10 H10A 1.0138
C11 C12 1.488(2)
C12 C17 1.388(2)
C12 C13 1.397(2)
C13 C14 1.387(2)
C13 H13A 1.0990
C14 C15 1.371(3)
C14 H14A 0.9963
C15 C16 1.371(2)
C15 H15A 1.0501
C16 C17 1.380(2)
C16 H16A 1.0329
C17 H17A 1.0316
C18 C19 1.387(2)
C18 C23 1.393(2)
C19 C20 1.374(2)
C19 H19A 0.9785
C20 C21 1.370(2)
C20 H20A 1.0145
C21 C22 1.376(2)
C21 H21A 1.0336
C22 C23 1.375(2)
C22 H22A 0.9878
C23 H23A 1.0548

loop_
_cod_related_entry_id
_cod_related_entry_database
_cod_related_entry_code
1 ChemSpider 9533674
